data_2222600
loop_
_publ_author_name
'Arshad, Muhammad Nadeem'
'Khan, Islam Ullah'
'Akkurt, Mehmet'
'Shafiq, Muhammad'

_publ_section_title
;
 2-(4-Bromobenzenesulfonamido)-2-phenylacetic acid monohydrate
;
_journal_coeditor_code BT5013
_journal_issue 8
_journal_name_full 'Acta Crystallographica Section E'
_journal_page_first o1953
_journal_page_last o1954
_journal_paper_doi 10.1107/S160053680902830X
_journal_volume 65
_journal_year 2009
_chemical_formula_iupac 'C14 H12 Br N O4 S, H2 O'
_chemical_formula_moiety 'C14 H12 Br N O4 S, H2 O'
_chemical_formula_sum 'C14 H14 Br N O5 S'
_chemical_formula_weight 388.23
_chemical_name_systematic
;
2-(4-Bromobenzenesulfonamido)-2-phenylacetic acid monohydrate
;
_space_group_IT_number 19
_symmetry_cell_setting orthorhombic
_symmetry_space_group_name_Hall 'P 2ac 2ab'
_symmetry_space_group_name_H-M 'P 21 21 21'
_atom_sites_solution_hydrogens geom
_atom_sites_solution_primary direct
_atom_sites_solution_secondary difmap
_cell_angle_alpha 90
_cell_angle_beta 90
_cell_angle_gamma 90
_cell_formula_units_Z 4
_cell_length_a 5.5654(13)
_cell_length_b 16.230(4)
_cell_length_c 17.597(4)
_cell_measurement_reflns_used 868
_cell_measurement_temperature 296(2)
_cell_measurement_theta_max 16.36
_cell_measurement_theta_min 2.31
_cell_volume 1589.5(6)
_computing_cell_refinement 'SAINT (Bruker, 2007)'
_computing_data_collection 'APEX2 (Bruker, 2007)'
_computing_data_reduction 'SAINT (Bruker, 2007)'
_computing_molecular_graphics 'ORTEP-3 for Windows (Farrugia, 1997)'
_computing_publication_material 'WinGX (Farrugia, 1999) and PLATON (Spek, 2009)'
_computing_structure_refinement 'SHELXL-97 (Sheldrick, 2008)'
_computing_structure_solution 'SIR97 (Altomare <i>et al.</i>,  1999)'
_diffrn_ambient_temperature 296(2)
_diffrn_measured_fraction_theta_full 0.967
_diffrn_measured_fraction_theta_max 0.968
_diffrn_measurement_device_type 'Bruker Kappa APEXII CCD area-detector'
_diffrn_measurement_method '\f and \w'
_diffrn_radiation_monochromator graphite
_diffrn_radiation_source 'sealed tube'
_diffrn_radiation_type MoK\a
_diffrn_radiation_wavelength 0.71073
_diffrn_reflns_av_R_equivalents 0.0833
_diffrn_reflns_av_sigmaI/netI 0.2002
_diffrn_reflns_limit_h_max 6
_diffrn_reflns_limit_h_min -7
_diffrn_reflns_limit_k_max 17
_diffrn_reflns_limit_k_min -20
_diffrn_reflns_limit_l_max 14
_diffrn_reflns_limit_l_min -21
_diffrn_reflns_number 9588
_diffrn_reflns_reduction_process
;
;
_diffrn_reflns_theta_full 27.23
_diffrn_reflns_theta_max 27.23
_diffrn_reflns_theta_min 1.71
_exptl_absorpt_coefficient_mu 2.739
_exptl_absorpt_correction_T_max 0.7906
_exptl_absorpt_correction_T_min 0.4744
_exptl_absorpt_correction_type multi-scan
_exptl_absorpt_process_details '(SADABS; Bruker 2007)'
_exptl_crystal_colour white
_exptl_crystal_density_diffrn 1.622
_exptl_crystal_density_method 'Not Measured'
_exptl_crystal_description 'rod like'
_exptl_crystal_F_000 784
_exptl_crystal_size_max 0.32
_exptl_crystal_size_mid 0.11
_exptl_crystal_size_min 0.09
_refine_diff_density_max 0.281
_refine_diff_density_min -0.400
_refine_ls_abs_structure_details 'Flack (1983), 1246 Freidel pairs'
_refine_ls_abs_structure_Flack 0.02(3)
_refine_ls_extinction_method none
_refine_ls_goodness_of_fit_ref 0.930
_refine_ls_hydrogen_treatment mixed
_refine_ls_matrix_type full
_refine_ls_number_parameters 206
_refine_ls_number_reflns 3315
_refine_ls_number_restraints 3
_refine_ls_restrained_S_all 0.930
_refine_ls_R_factor_all 0.2150
_refine_ls_R_factor_gt 0.0566
_refine_ls_shift/su_max 0.000
_refine_ls_shift/su_mean 0.000
_refine_ls_structure_factor_coef Fsqd
_refine_ls_weighting_details 'calc w=1/[\s^2^(Fo^2^)+(0.0737P)^2^] where P=(Fo^2^+2Fc^2^)/3'
_refine_ls_weighting_scheme calc
_refine_ls_wR_factor_gt 0.1102
_refine_ls_wR_factor_ref 0.1798
_reflns_number_gt 1227
_reflns_number_total 3315
_reflns_threshold_expression I>2\s(I)
_cod_data_source_file bt5013.cif
_cod_data_source_block I
_cod_database_code 2222600
_cod_database_fobs_code 2222600

loop_
_symmetry_equiv_pos_site_id
_symmetry_equiv_pos_as_xyz
1 x,y,z
2 1/2-x,-y,1/2+z
3 1/2+x,1/2-y,-z
4 -x,1/2+y,1/2-z

loop_
_atom_site_aniso_label
_atom_site_aniso_U_11
_atom_site_aniso_U_22
_atom_site_aniso_U_33
_atom_site_aniso_U_12
_atom_site_aniso_U_13
_atom_site_aniso_U_23
Br1 0.2170(18) 0.1032(11) 0.0568(7) -0.0449(12) 0.0187(10) 0.0154(7)
S1 0.0355(11) 0.0463(14) 0.0470(13) -0.0002(12) 0.0066(11) 0.0011(12)
O1 0.028(3) 0.058(4) 0.076(4) -0.011(3) 0.004(3) -0.002(4)
O2 0.043(3) 0.045(4) 0.066(4) 0.013(3) 0.008(3) 0.005(3)
O3 0.049(4) 0.055(4) 0.101(5) 0.011(3) -0.003(4) 0.028(4)
O4 0.043(4) 0.043(4) 0.065(4) -0.003(3) 0.013(3) 0.014(3)
N1 0.026(4) 0.059(5) 0.042(4) -0.001(4) 0.013(3) -0.014(3)
C1 0.035(6) 0.045(6) 0.043(5) -0.003(5) 0.004(4) -0.001(4)
C2 0.101(10) 0.060(7) 0.059(7) 0.034(7) 0.007(6) 0.007(6)
C3 0.143(13) 0.068(8) 0.077(9) 0.033(9) 0.018(9) 0.005(7)
C4 0.122(11) 0.042(6) 0.041(6) -0.020(7) 0.005(7) 0.001(5)
C5 0.063(8) 0.111(10) 0.054(7) 0.009(7) 0.015(6) 0.005(7)
C6 0.052(7) 0.089(8) 0.053(6) -0.007(6) -0.002(5) 0.005(6)
C7 0.030(5) 0.039(5) 0.055(6) -0.002(4) 0.006(4) -0.003(4)
C8 0.038(7) 0.046(7) 0.056(6) -0.010(5) 0.011(5) -0.014(5)
C9 0.043(6) 0.042(5) 0.037(5) -0.008(5) 0.000(5) 0.008(4)
C10 0.044(7) 0.068(7) 0.059(7) 0.021(5) 0.003(5) 0.007(5)
C11 0.058(8) 0.091(8) 0.073(8) 0.007(7) -0.015(7) 0.034(7)
C12 0.079(9) 0.098(10) 0.042(6) 0.010(6) -0.010(6) 0.014(6)
C13 0.076(8) 0.089(8) 0.054(7) 0.017(7) -0.002(6) -0.013(6)
C14 0.057(7) 0.077(8) 0.045(6) 0.012(6) -0.011(5) 0.003(6)
O5 0.055(4) 0.054(4) 0.083(4) -0.010(3) -0.007(4) 0.014(3)

loop_
_atom_site_type_symbol
_atom_site_label
_atom_site_fract_x
_atom_site_fract_y
_atom_site_fract_z
_atom_site_U_iso_or_equiv
_atom_site_thermal_displace_type
_atom_site_calc_flag
_atom_site_refinement_flags
_atom_site_occupancy
Br Br1 0.1150(4) 0.40711(9) 0.42252(7) 0.1257(7) Uani . . 1.000
S S1 -0.1584(4) 0.25772(13) 0.74635(12) 0.0429(7) Uani . . 1.000
O O1 -0.4134(9) 0.2431(3) 0.7477(3) 0.054(2) Uani . . 1.000
O O2 0.0026(9) 0.1905(3) 0.7619(3) 0.051(2) Uani . . 1.000
O O3 0.0588(12) 0.4809(4) 0.7664(4) 0.068(3) Uani . . 1.000
O O4 0.4414(11) 0.4403(3) 0.7850(3) 0.050(2) Uani . . 1.000
N N1 -0.1125(12) 0.3278(4) 0.8100(3) 0.042(3) Uani . . 1.000
C C1 -0.0790(16) 0.2999(5) 0.6581(4) 0.041(3) Uani . . 1.000
C C2 -0.228(2) 0.3582(6) 0.6266(6) 0.073(5) Uani . . 1.000
C C3 -0.168(3) 0.3924(6) 0.5550(6) 0.096(6) Uani . . 1.000
C C4 0.041(3) 0.3666(6) 0.5191(5) 0.068(5) Uani . . 1.000
C C5 0.183(2) 0.3106(7) 0.5510(5) 0.076(5) Uani . . 1.000
C C6 0.1220(18) 0.2760(6) 0.6224(5) 0.065(4) Uani . . 1.000
C C7 0.1364(15) 0.3510(5) 0.8293(4) 0.041(3) Uani . . 1.000
C C8 0.2012(18) 0.4313(6) 0.7896(5) 0.047(4) Uani . . 1.000
C C9 0.1756(17) 0.3609(5) 0.9138(4) 0.041(3) Uani . . 1.000
C C10 0.3725(17) 0.3299(5) 0.9486(5) 0.057(4) Uani . . 1.000
C C11 0.412(2) 0.3415(7) 1.0241(6) 0.074(5) Uani . . 1.000
C C12 0.250(2) 0.3862(7) 1.0669(6) 0.073(5) Uani . . 1.000
C C13 0.046(2) 0.4141(7) 1.0329(6) 0.073(4) Uani . . 1.000
C C14 0.0096(17) 0.4023(6) 0.9574(5) 0.060(4) Uani . . 1.000
O O5 0.6162(12) 0.5722(4) 0.7272(4) 0.064(2) Uani . . 1.000
H H1 -0.23170 0.35130 0.83230 0.0510 Uiso calc R 1.000
H H2 -0.36690 0.37490 0.65180 0.0880 Uiso calc R 1.000
H H3 -0.26630 0.43160 0.53250 0.1150 Uiso calc R 1.000
H H4 0.47300 0.48030 0.75840 0.0750 Uiso calc R 1.000
H H5 0.32320 0.29420 0.52640 0.0920 Uiso calc R 1.000
H H6 0.22150 0.23670 0.64450 0.0770 Uiso calc R 1.000
H H7 0.24430 0.30770 0.81070 0.0490 Uiso calc R 1.000
H H10 0.48310 0.29990 0.92020 0.0680 Uiso calc R 1.000
H H11 0.54870 0.31930 1.04690 0.0890 Uiso calc R 1.000
H H12 0.27980 0.39700 1.11800 0.0870 Uiso calc R 1.000
H H13 -0.06900 0.44150 1.06170 0.0880 Uiso calc R 1.000
H H14 -0.12960 0.42250 0.93480 0.0720 Uiso calc R 1.000
H HW1 0.556(19) 0.606(7) 0.696(7) 0.1890 Uiso . . 1.000
H HW2 0.768(2) 0.575(9) 0.726(7) 0.1890 Uiso . . 1.000

loop_
_atom_type_symbol
_atom_type_description
_atom_type_scat_dispersion_real
_atom_type_scat_dispersion_imag
_atom_type_scat_source
S S 0.1246 0.1234 'International Tables Vol C Tables 4.2.6.8 and 6.1.1.4'
O O 0.0106 0.0060 'International Tables Vol C Tables 4.2.6.8 and 6.1.1.4'
N N 0.0061 0.0033 'International Tables Vol C Tables 4.2.6.8 and 6.1.1.4'
Br Br -0.2901 2.4595 'International Tables Vol C Tables 4.2.6.8 and 6.1.1.4'
H H 0.0000 0.0000 'International Tables Vol C Tables 4.2.6.8 and 6.1.1.4'
C C 0.0033 0.0016 'International Tables Vol C Tables 4.2.6.8 and 6.1.1.4'

loop_
_geom_angle_atom_site_label_1
_geom_angle_atom_site_label_2
_geom_angle_atom_site_label_3
_geom_angle_site_symmetry_1
_geom_angle_site_symmetry_2
_geom_angle_site_symmetry_3
_geom_angle
_geom_angle_publ_flag
O1 S1 O2 . . . 119.1(3) no
O1 S1 N1 . . . 105.1(3) no
O1 S1 C1 . . . 109.1(4) no
O2 S1 N1 . . . 107.7(3) no
O2 S1 C1 . . . 107.9(4) no
N1 S1 C1 . . . 107.4(4) no
C8 O4 H4 . . . 109.00 no
HW1 O5 HW2 . . . 110(12) no
S1 N1 C7 . . . 119.2(5) no
C7 N1 H1 . . . 120.00 no
S1 N1 H1 . . . 120.00 no
S1 C1 C6 . . . 120.8(7) no
S1 C1 C2 . . . 118.3(7) no
C2 C1 C6 . . . 120.9(8) no
C1 C2 C3 . . . 119.1(10) no
C2 C3 C4 . . . 119.0(11) no
Br1 C4 C5 . . . 119.6(10) no
C3 C4 C5 . . . 120.8(9) no
Br1 C4 C3 . . . 119.5(9) no
C4 C5 C6 . . . 120.2(10) no
C1 C6 C5 . . . 120.1(9) no
N1 C7 C9 . . . 112.9(6) no
C8 C7 C9 . . . 109.1(7) no
N1 C7 C8 . . . 109.6(7) no
O3 C8 O4 . . . 124.2(9) no
O3 C8 C7 . . . 125.0(9) no
O4 C8 C7 . . . 110.8(7) no
C7 C9 C10 . . . 121.5(8) no
C7 C9 C14 . . . 120.2(8) no
C10 C9 C14 . . . 118.2(7) no
C9 C10 C11 . . . 121.5(9) no
C10 C11 C12 . . . 120.0(10) no
C11 C12 C13 . . . 118.7(10) no
C12 C13 C14 . . . 120.5(10) no
C9 C14 C13 . . . 121.0(9) no
C3 C2 H2 . . . 120.00 no
C1 C2 H2 . . . 121.00 no
C2 C3 H3 . . . 121.00 no
C4 C3 H3 . . . 120.00 no
C4 C5 H5 . . . 120.00 no
C6 C5 H5 . . . 120.00 no
C5 C6 H6 . . . 120.00 no
C1 C6 H6 . . . 120.00 no
C8 C7 H7 . . . 108.00 no
C9 C7 H7 . . . 108.00 no
N1 C7 H7 . . . 108.00 no
C11 C10 H10 . . . 119.00 no
C9 C10 H10 . . . 119.00 no
C10 C11 H11 . . . 120.00 no
C12 C11 H11 . . . 120.00 no
C13 C12 H12 . . . 121.00 no
C11 C12 H12 . . . 121.00 no
C12 C13 H13 . . . 120.00 no
C14 C13 H13 . . . 120.00 no
C9 C14 H14 . . . 120.00 no
C13 C14 H14 . . . 120.00 no

loop_
_geom_bond_atom_site_label_1
_geom_bond_atom_site_label_2
_geom_bond_site_symmetry_1
_geom_bond_site_symmetry_2
_geom_bond_distance
_geom_bond_publ_flag
Br1 C4 . . 1.868(10) no
S1 O1 . . 1.439(5) no
S1 O2 . . 1.438(5) no
S1 N1 . . 1.617(6) no
S1 C1 . . 1.754(8) no
O3 C8 . . 1.201(12) no
O4 C8 . . 1.347(12) no
O4 H4 . . 0.8200 no
O5 HW1 . . 0.85(11) no
O5 HW2 . . 0.85(2) no
N1 C7 . . 1.475(11) no
N1 H1 . . 0.8600 no
C1 C2 . . 1.375(13) no
C1 C6 . . 1.340(13) no
C2 C3 . . 1.417(15) no
C3 C4 . . 1.39(2) no
C4 C5 . . 1.329(17) no
C5 C6 . . 1.418(13) no
C7 C8 . . 1.522(12) no
C7 C9 . . 1.511(10) no
C9 C14 . . 1.376(13) no
C9 C10 . . 1.352(13) no
C10 C11 . . 1.360(14) no
C11 C12 . . 1.381(16) no
C12 C13 . . 1.361(16) no
C13 C14 . . 1.358(14) no
C2 H2 . . 0.9300 no
C3 H3 . . 0.9300 no
C5 H5 . . 0.9300 no
C6 H6 . . 0.9300 no
C7 H7 . . 0.9800 no
C10 H10 . . 0.9300 no
C11 H11 . . 0.9300 no
C12 H12 . . 0.9300 no
C13 H13 . . 0.9300 no
C14 H14 . . 0.9300 no

loop_
_geom_contact_atom_site_label_1
_geom_contact_atom_site_label_2
_geom_contact_distance
_geom_contact_site_symmetry_1
_geom_contact_site_symmetry_2
_geom_contact_publ_flag
Br1 O4 3.477(5) . 2_564 no
Br1 C8 3.660(10) . 2_564 no
O1 C7 3.377(10) . 1_455 no
O1 O5 3.027(8) . 4_546 no
O2 O5 2.868(8) . 4_646 no
O3 N1 2.770(9) . . no
O3 O5 2.956(9) . 1_455 no
O4 O5 2.562(8) . . no
O4 C10 3.413(10) . . no
O4 Br1 3.477(5) . 2_565 no
O4 N1 3.113(9) . 1_655 no
O5 O3 2.956(9) . 1_655 no
O5 O2 2.868(8) . 4_656 no
O5 O1 3.027(8) . 4_556 no
O5 O4 2.562(8) . . no
O1 HW1 2.56(11) . 4_546 no
O1 H6 2.7300 . 1_455 no
O1 H7 2.4400 . 1_455 no
O1 H2 2.7400 . . no
O2 H7 2.4800 . . no
O2 H6 2.5100 . . no
O2 HW1 2.91(11) . 4_646 no
O2 H12 2.8300 . 3_457 no
O2 HW2 2.28(12) . 4_646 no
O3 HW2 2.34(10) . 1_455 no
O3 H1 2.9000 . . no
O4 H2 2.7900 . 1_655 no
O4 H1 2.4700 . 1_655 no
O5 H4 1.7800 . . no
N1 O4 3.113(9) . 1_455 no
N1 O3 2.770(9) . . no
N1 H14 2.6800 . . no
C1 C8 3.512(12) . . no
C7 O1 3.377(10) . 1_655 no
C8 Br1 3.660(10) . 2_565 no
C8 C1 3.512(12) . . no
C10 O4 3.413(10) . . no
C3 H13 3.0700 . 2_464 no
C4 H5 2.9900 . 3_456 no
C5 H5 2.9600 . 3_456 no
C9 H11 3.0900 . 3_457 no
C10 H1 3.0300 . 1_655 no
C10 H11 3.0200 . 3_457 no
C12 HW1 2.84(12) . 2_565 no
C13 H3 2.9500 . 2_465 no
C13 HW1 2.94(12) . 2_565 no
C14 H1 2.7100 . . no
H1 H14 2.2200 . . no
H1 H10 2.3700 . 1_455 no
H1 O4 2.4700 . 1_455 no
H1 C10 3.0300 . 1_455 no
H1 O3 2.9000 . . no
H1 C14 2.7100 . . no
HW1 C13 2.94(12) . 2_564 no
HW1 H12 2.3200 . 2_564 no
HW1 C12 2.84(12) . 2_564 no
HW1 H4 2.3600 . . no
HW1 O2 2.91(11) . 4_656 no
HW1 H13 2.4900 . 2_564 no
HW1 O1 2.56(11) . 4_556 no
H2 O1 2.7400 . . no
H2 O4 2.7900 . 1_455 no
HW2 O3 2.34(10) . 1_655 no
HW2 O2 2.28(12) . 4_656 no
HW2 H4 2.3200 . . no
H3 H13 2.3100 . 2_464 no
H3 C13 2.9500 . 2_464 no
H4 HW2 2.3200 . . no
H4 O5 1.7800 . . no
H4 HW1 2.3600 . . no
H5 C5 2.9600 . 3_556 no
H5 C4 2.9900 . 3_556 no
H6 O1 2.7300 . 1_655 no
H6 O2 2.5100 . . no
H7 O1 2.4400 . 1_655 no
H7 O2 2.4800 . . no
H7 H10 2.3400 . . no
H10 H1 2.3700 . 1_655 no
H10 H7 2.3400 . . no
H11 C9 3.0900 . 3_557 no
H11 C10 3.0200 . 3_557 no
H12 HW1 2.3200 . 2_565 no
H12 O2 2.8300 . 3_557 no
H13 C3 3.0700 . 2_465 no
H13 HW1 2.4900 . 2_565 no
H13 H3 2.3100 . 2_465 no
H14 N1 2.6800 . . no
H14 H1 2.2200 . . no

loop_
_geom_hbond_atom_site_label_D
_geom_hbond_atom_site_label_H
_geom_hbond_atom_site_label_A
_geom_hbond_site_symmetry_A
_geom_hbond_distance_DH
_geom_hbond_distance_HA
_geom_hbond_distance_DA
_geom_hbond_angle_DHA
_geom_hbond_publ_flag
N1 H1 O4 1_455 0.86 2.47 3.113(9) 132 yes
O5 HW1 O1 4_556 0.85(11) 2.56(11) 3.027(8) 116(10) yes
O5 HW2 O3 1_655 0.85(2) 2.34(10) 2.956(9) 131(12) yes
O5 HW2 O2 4_656 0.85(2) 2.28(12) 2.868(8) 127(12) yes
O4 H4 O5 . 0.82 1.78 2.562(8) 160 yes
C6 H6 O2 . 0.93 2.51 2.897(10) 105 yes
C7 H7 O1 1_655 0.98 2.44 3.377(10) 160 yes
C7 H7 O2 . 0.98 2.48 2.958(9) 109 yes

loop_
_geom_torsion_atom_site_label_1
_geom_torsion_atom_site_label_2
_geom_torsion_atom_site_label_3
_geom_torsion_atom_site_label_4
_geom_torsion_site_symmetry_1
_geom_torsion_site_symmetry_2
_geom_torsion_site_symmetry_3
_geom_torsion_site_symmetry_4
_geom_torsion
_geom_torsion_publ_flag
O1 S1 N1 C7 . . . . 173.4(5) no
O2 S1 N1 C7 . . . . 45.5(6) no
C1 S1 N1 C7 . . . . -70.5(6) no
O1 S1 C1 C2 . . . . 40.8(8) no
O2 S1 C1 C2 . . . . 171.6(7) no
N1 S1 C1 C2 . . . . -72.6(8) no
O1 S1 C1 C6 . . . . -139.3(7) no
O2 S1 C1 C6 . . . . -8.6(8) no
N1 S1 C1 C6 . . . . 107.3(8) no
S1 N1 C7 C8 . . . . 101.1(7) no
S1 N1 C7 C9 . . . . -137.1(6) no
S1 C1 C6 C5 . . . . 179.8(7) no
S1 C1 C2 C3 . . . . -179.4(8) no
C6 C1 C2 C3 . . . . 0.7(15) no
C2 C1 C6 C5 . . . . -0.3(14) no
C1 C2 C3 C4 . . . . -0.7(16) no
C2 C3 C4 C5 . . . . 0.2(18) no
C2 C3 C4 Br1 . . . . 177.0(8) no
Br1 C4 C5 C6 . . . . -176.5(8) no
C3 C4 C5 C6 . . . . 0.3(17) no
C4 C5 C6 C1 . . . . -0.2(16) no
N1 C7 C8 O3 . . . . 21.3(12) no
N1 C7 C8 O4 . . . . -159.8(6) no
C9 C7 C8 O3 . . . . -102.8(10) no
C9 C7 C8 O4 . . . . 76.1(9) no
N1 C7 C9 C10 . . . . 136.2(8) no
N1 C7 C9 C14 . . . . -43.9(11) no
C8 C7 C9 C10 . . . . -101.7(9) no
C8 C7 C9 C14 . . . . 78.2(10) no
C7 C9 C10 C11 . . . . 177.5(9) no
C14 C9 C10 C11 . . . . -2.4(14) no
C7 C9 C14 C13 . . . . -177.8(9) no
C10 C9 C14 C13 . . . . 2.1(14) no
C9 C10 C11 C12 . . . . -0.4(16) no
C10 C11 C12 C13 . . . . 3.5(17) no
C11 C12 C13 C14 . . . . -3.8(17) no
C12 C13 C14 C9 . . . . 1.0(16) no

loop_
_cod_related_entry_id
_cod_related_entry_database
_cod_related_entry_code
1 ChemSpider 30655825
